data_7210307
loop_
_publ_author_name
'Feng, Xiao-Jia'
'Han, Hua-Yan'
'Wang, Yong-Hui'
'Li, Lu-Lu'
'Li, Yang-Guang'
'Wang, En-Bo'

_publ_section_title
;
 Assembly of chainlike polyoxometalate-based lanthanide complexes in
 one-pot reaction system
;
_journal_issue 36
_journal_name_full CrystEngComm
_journal_page_first 7267
_journal_paper_doi 10.1039/c3ce40686e
_journal_volume 15
_journal_year 2013
_chemical_formula_sum 'C10 H134 As4 N2 Na10 Nd6 O214 W44'
_chemical_formula_weight 13191.61
_chemical_name_systematic
;
?
;
_space_group_IT_number 2
_symmetry_cell_setting triclinic
_symmetry_space_group_name_Hall '-P 1'
_symmetry_space_group_name_H-M 'P -1'
_atom_sites_solution_hydrogens geom
_atom_sites_solution_primary direct
_atom_sites_solution_secondary difmap
_audit_creation_method SHELXL-97
_cell_angle_alpha 77.8410(10)
_cell_angle_beta 83.3810(10)
_cell_angle_gamma 87.2270(10)
_cell_formula_units_Z 1
_cell_length_a 15.4412(12)
_cell_length_b 19.3382(15)
_cell_length_c 22.4967(17)
_cell_measurement_reflns_used 33554
_cell_measurement_temperature 293(2)
_cell_measurement_theta_max 25.03
_cell_measurement_theta_min 2.15
_cell_volume 6521.1(9)
_computing_cell_refinement 'SAINT (Bruker, 1999)'
_computing_data_collection 'SMART (Bruker, 1997)'
_computing_data_reduction SAINT
_computing_molecular_graphics 'SHELXTL-PLUS (Sheldrick, 1990)'
_computing_publication_material SHELXL-97
_computing_structure_refinement 'SHELXL-97 (Sheldrick, 1997)'
_computing_structure_solution 'SHELXS-97 (Sheldrick, 1997)'
_diffrn_ambient_temperature 293(2)
_diffrn_measured_fraction_theta_full 0.986
_diffrn_measured_fraction_theta_max 0.986
_diffrn_measurement_device_type 'Bruker APEX CCD area-detector'
_diffrn_measurement_method '\w scans'
_diffrn_radiation_monochromator graphite
_diffrn_radiation_source 'fine-focus sealed tube'
_diffrn_radiation_type MoK\a
_diffrn_radiation_wavelength 0.71073
_diffrn_reflns_av_R_equivalents 0.0515
_diffrn_reflns_av_sigmaI/netI 0.1225
_diffrn_reflns_limit_h_max 18
_diffrn_reflns_limit_h_min -18
_diffrn_reflns_limit_k_max 22
_diffrn_reflns_limit_k_min -22
_diffrn_reflns_limit_l_max 26
_diffrn_reflns_limit_l_min -22
_diffrn_reflns_number 33161
_diffrn_reflns_theta_full 25.00
_diffrn_reflns_theta_max 25.00
_diffrn_reflns_theta_min 1.54
_exptl_absorpt_coefficient_mu 21.098
_exptl_absorpt_correction_T_max 0.0808
_exptl_absorpt_correction_T_min 0.0667
_exptl_absorpt_correction_type multi-scan
_exptl_absorpt_process_details 'SADABS (Sheldrick, 1996)'
_exptl_crystal_colour light-purple
_exptl_crystal_density_diffrn 3.359
_exptl_crystal_density_method 'not measured'
_exptl_crystal_description block
_exptl_crystal_F_000 5778
_exptl_crystal_size_max 0.28
_exptl_crystal_size_mid 0.26
_exptl_crystal_size_min 0.24
_platon_squeeze_details
;
;
_refine_diff_density_max 2.498
_refine_diff_density_min -2.070
_refine_diff_density_rms 0.406
_refine_ls_extinction_coef 0.000009(5)
_refine_ls_extinction_expression Fc^*^=kFc[1+0.001xFc^2^\l^3^/sin(2\q)]^-1/4^
_refine_ls_extinction_method SHELXL
_refine_ls_goodness_of_fit_ref 0.973
_refine_ls_hydrogen_treatment constr
_refine_ls_matrix_type full
_refine_ls_number_parameters 1237
_refine_ls_number_reflns 22640
_refine_ls_number_restraints 354
_refine_ls_restrained_S_all 0.969
_refine_ls_R_factor_all 0.0915
_refine_ls_R_factor_gt 0.0561
_refine_ls_shift/su_max 0.001
_refine_ls_shift/su_mean 0.000
_refine_ls_structure_factor_coef Fsqd
_refine_ls_weighting_details 'calc w=1/[\s^2^(Fo^2^)+(0.0527P)^2^+0.0000P] where P=(Fo^2^+2Fc^2^)/3'
_refine_ls_weighting_scheme calc
_refine_ls_wR_factor_gt 0.1297
_refine_ls_wR_factor_ref 0.1406
_reflns_number_gt 13956
_reflns_number_total 22640
_reflns_threshold_expression >2sigma(I)
_cod_data_source_file c3ce40686e.txt
_cod_data_source_block f4a
_cod_depositor_comments
;
The following automatic conversions were performed:

'_symmetry_cell_setting' value 'Triclinic' changed to 'triclinic'
according to /home/saulius/struct/CIF-dictionaries/cif_core.dic
dictionary named 'cif_core.dic' version 2.4.2 from 2011-04-26.

Automatic conversion script
Id: cif_fix_values 1891 2012-01-12 08:04:46Z andrius 
;
_cod_original_cell_volume 6521.2(9)
_cod_original_sg_symbol_H-M P-1
_cod_database_code 7210307

loop_
_symmetry_equiv_pos_as_xyz
'x, y, z'
'-x, -y, -z'

loop_
_atom_site_label
_atom_site_type_symbol
_atom_site_fract_x
_atom_site_fract_y
_atom_site_fract_z
_atom_site_U_iso_or_equiv
_atom_site_adp_type
_atom_site_occupancy
_atom_site_symmetry_multiplicity
_atom_site_calc_flag
_atom_site_refinement_flags
_atom_site_disorder_assembly
_atom_site_disorder_group
W1 W 0.36109(6) 0.08851(5) 0.36217(4) 0.0228(2) Uani 1 1 d . . .
W2 W 0.33467(6) 0.02715(5) 0.21367(4) 0.0223(2) Uani 1 1 d . . .
W3 W 0.51886(6) 0.18368(5) 0.05037(4) 0.0237(2) Uani 1 1 d . . .
W4 W 0.57831(6) 0.09401(5) 0.34519(4) 0.0237(2) Uani 1 1 d . . .
W5 W 0.87514(6) 0.00990(6) -0.31852(4) 0.0261(2) Uani 1 1 d . . .
W6 W 0.68554(6) 0.13379(6) -0.33465(4) 0.0256(2) Uani 1 1 d . . .
W7 W 0.25786(6) 0.20413(6) 0.23677(4) 0.0285(2) Uani 1 1 d . . .
W8 W 0.41964(6) 0.06908(6) -0.03899(4) 0.0319(3) Uani 1 1 d . . .
W9 W 0.62793(6) 0.16629(5) -0.09615(4) 0.0243(2) Uani 1 1 d . . .
W10 W 1.00586(6) 0.15206(6) -0.35031(4) 0.0300(3) Uani 1 1 d . . .
W11 W 0.65096(6) 0.26530(6) -0.25681(4) 0.0294(2) Uani 1 1 d . . .
W12 W 0.81597(6) 0.27462(6) -0.36925(4) 0.0310(3) Uani 1 1 d . . .
W13 W 1.00590(6) 0.03292(6) -0.21496(4) 0.0288(2) Uani 1 1 d . . .
W14 W 0.80419(6) 0.29761(6) -0.15133(5) 0.0328(3) Uani 1 1 d . . .
W15 W 0.96679(6) 0.17357(6) -0.12965(4) 0.0319(3) Uani 1 1 d . . .
W16 W 0.46144(7) 0.23264(6) 0.38553(4) 0.0310(3) Uani 1 1 d . . .
W17 W 0.97271(7) 0.29600(6) -0.26232(4) 0.0336(3) Uani 1 1 d . . .
W18 W 0.37361(7) 0.31108(6) 0.12009(4) 0.0336(3) Uani 1 1 d . . .
W19 W 0.35377(8) 0.34745(6) 0.26110(5) 0.0404(3) Uani 1 1 d . . .
W20 W 0.70604(6) 0.20684(6) 0.21848(4) 0.0368(3) Uani 1 1 d . . .
W21 W 0.61232(7) 0.32615(6) 0.10970(4) 0.0364(3) Uani 1 1 d . . .
W22 W 0.59285(8) 0.34936(7) 0.25663(5) 0.0450(3) Uani 1 1 d . . .
As1 As 0.81915(13) 0.13839(13) -0.22120(9) 0.0212(5) Uani 1 1 d . . .
As2 As 0.48505(14) 0.18841(13) 0.22395(10) 0.0219(5) Uani 1 1 d . . .
Nd1 Nd 0.80641(8) 0.00023(8) -0.07352(6) 0.0292(3) Uani 1 1 d . . .
Nd2 Nd 0.60458(8) 0.02471(8) 0.18512(6) 0.0297(3) Uani 1 1 d . . .
Nd3 Nd 0.24722(8) -0.00245(8) 0.53322(5) 0.0290(3) Uani 1 1 d . . .
O1 O 0.6148(9) 0.1080(10) -0.3791(7) 0.039(5) Uani 1 1 d . . .
O2 O 0.9207(8) 0.0021(9) -0.1587(6) 0.029(4) Uani 1 1 d U C .
O3 O 1.0467(10) 0.1677(10) -0.0790(7) 0.046(5) Uani 1 1 d . . .
O4 O 0.7938(9) -0.0238(9) -0.2566(6) 0.029(4) Uani 1 1 d . . .
O5 O 0.7774(9) 0.3695(8) -0.1169(6) 0.029(4) Uani 1 1 d . . .
O6 O 0.4067(9) 0.0303(9) -0.1006(7) 0.035(4) Uani 1 1 d . . .
O7 O 0.5739(10) 0.0481(9) 0.2846(6) 0.036(4) Uani 1 1 d U A .
O8 O 0.8261(12) 0.3399(9) -0.4378(7) 0.049(5) Uani 1 1 d . . .
O9 O 0.6222(12) 0.4198(10) 0.2828(8) 0.052(5) Uani 1 1 d U . .
O10 O 1.0276(9) 0.2558(10) -0.1944(7) 0.044(5) Uani 1 1 d . . .
O11 O 0.9737(9) -0.0221(9) -0.2732(7) 0.033(4) Uani 1 1 d . . .
O12 O 1.0942(8) -0.0188(9) -0.1933(7) 0.033(4) Uani 1 1 d U . .
O13 O 0.3334(9) -0.0701(8) 0.2572(6) 0.023(4) Uani 1 1 d . . .
O14 O 0.3527(11) 0.1602(9) -0.0812(6) 0.041(5) Uani 1 1 d . . .
O15 O 0.2507(10) 0.2932(9) 0.2625(6) 0.034(4) Uani 1 1 d U . .
O16 O 0.6587(12) 0.3864(9) 0.0498(7) 0.044(5) Uani 1 1 d . . .
O17 O 0.4674(8) 0.0541(9) 0.3893(6) 0.029(4) Uani 1 1 d . . .
O18 O 0.6986(10) 0.0942(9) -0.0877(7) 0.037(4) Uani 1 1 d U C .
O19 O 1.0219(9) 0.1136(8) -0.1834(7) 0.029(4) Uani 1 1 d U . .
O20 O 1.0868(10) 0.1772(9) -0.4097(7) 0.039(4) Uani 1 1 d U . .
O21 O 0.7286(10) 0.2303(8) -0.1050(6) 0.031(4) Uani 1 1 d U . .
O22 O 0.3751(9) 0.2917(9) 0.3345(6) 0.033(4) Uani 1 1 d . . .
O23 O 0.6148(11) 0.3846(10) 0.1708(7) 0.047(5) Uani 1 1 d U . .
O24 O 0.8986(8) 0.2539(8) -0.1067(6) 0.024(4) Uani 1 1 d U . .
O25 O 0.9595(10) 0.0772(9) -0.3750(6) 0.039(4) Uani 1 1 d . . .
O26 O 0.2904(10) 0.1584(9) 0.3159(6) 0.030(4) Uani 1 1 d . . .
O27 O 0.6944(9) 0.2983(10) 0.2576(7) 0.045(5) Uani 1 1 d . . .
O28 O 0.6353(9) 0.1936(8) -0.1832(6) 0.027(4) Uani 1 1 d U . .
O29 O 0.5564(10) 0.1137(9) 0.1058(7) 0.036(4) Uani 1 1 d . A .
O30 O 0.1494(10) 0.1867(9) 0.2436(7) 0.040(4) Uani 1 1 d U . .
O31 O 0.8821(10) 0.3118(9) -0.3190(8) 0.044(5) Uani 1 1 d . . .
O32 O 0.5418(10) 0.2951(8) 0.3305(7) 0.035(4) Uani 1 1 d U . .
O33 O 0.6727(9) 0.1366(9) 0.1884(6) 0.032(4) Uani 1 1 d . A .
O34 O 0.3135(8) 0.1266(8) 0.2062(6) 0.021(3) Uani 1 1 d U . .
O35 O 0.3425(11) 0.3750(9) 0.1728(7) 0.042(5) Uani 1 1 d . . .
O36 O 0.7679(9) 0.1924(8) -0.2828(6) 0.021(3) Uani 1 1 d U . .
O37 O 0.4914(9) 0.3427(9) 0.1128(6) 0.032(4) Uani 1 1 d U . .
O38 O 0.3755(8) 0.1643(8) 0.4102(7) 0.029(4) Uani 1 1 d . . .
O39 O 0.4510(11) 0.2748(10) 0.4482(8) 0.050(5) Uani 1 1 d U . .
O40 O 0.2917(9) 0.0185(8) 0.1473(6) 0.027(4) Uani 1 1 d U . .
O41 O 0.2885(10) 0.0424(9) 0.4201(7) 0.035(4) Uani 1 1 d . . .
O42 O 0.7272(9) 0.3064(9) -0.2147(7) 0.033(4) Uani 1 1 d . . .
O43 O 0.7870(10) 0.0766(9) -0.3524(7) 0.034(4) Uani 1 1 d U . .
O44 O 0.7364(10) 0.2125(9) -0.3931(7) 0.039(4) Uani 1 1 d . . .
O45 O 0.5970(10) 0.2535(9) 0.0721(7) 0.037(4) Uani 1 1 d U . .
O46 O 0.8896(9) 0.1087(8) -0.0943(7) 0.028(4) Uani 1 1 d . C .
O47 O 1.0413(11) 0.3644(10) -0.2963(8) 0.051(5) Uani 1 1 d . . .
O48 O 0.2697(9) 0.2587(8) 0.1523(6) 0.030(4) Uani 1 1 d U . .
O49 O 1.0157(10) 0.2260(9) -0.3053(7) 0.036(4) Uani 1 1 d U . .
O50 O 0.5486(9) 0.1640(8) 0.4042(7) 0.033(4) Uani 1 1 d . . .
O51 O 0.5666(9) 0.2533(9) 0.2083(6) 0.030(4) Uani 1 1 d U . .
O52 O 0.8927(11) 0.3460(9) -0.2127(7) 0.043(5) Uani 1 1 d . . .
O53 O 0.8826(10) -0.0509(9) -0.3636(7) 0.041(5) Uani 1 1 d . . .
O54 O 0.3650(9) 0.0436(8) 0.3011(6) 0.026(4) Uani 1 1 d . . .
O55 O 0.4446(8) 0.0281(8) 0.1898(6) 0.025(4) Uani 1 1 d . A .
O56 O 0.5585(10) 0.3206(9) -0.2501(7) 0.036(4) Uani 1 1 d U . .
O57 O 1.0691(9) 0.0927(9) -0.2944(7) 0.033(4) Uani 1 1 d . . .
O58 O 0.4302(10) 0.2274(9) 0.0971(7) 0.036(4) Uani 1 1 d U . .
O59 O 0.3358(10) 0.3596(10) 0.0530(7) 0.048(5) Uani 1 1 d . . .
O60 O 0.5231(8) 0.1270(8) -0.0903(6) 0.024(4) Uani 1 1 d . . .
O61 O 0.4716(8) 0.1662(8) 0.3074(6) 0.022(4) Uani 1 1 d . . .
O62 O 0.6467(9) 0.0405(8) 0.3924(6) 0.031(4) Uani 1 1 d U . .
O63 O 0.9062(9) 0.1022(8) -0.2678(7) 0.028(4) Uani 1 1 d . . .
O64 O 0.4673(11) 0.3744(9) 0.2451(8) 0.047(5) Uani 1 1 d . . .
O65 O 0.9075(9) 0.2103(8) -0.3814(6) 0.028(4) Uani 1 1 d U . .
O66 O 0.6535(10) 0.1632(8) 0.2999(6) 0.030(4) Uani 1 1 d . . .
O67 O 0.7126(10) 0.2783(9) 0.1419(7) 0.038(5) Uani 1 1 d . . .
O68 O 0.3983(9) 0.2519(8) 0.2175(6) 0.026(4) Uani 1 1 d U . .
O69 O 0.8771(10) 0.2108(8) -0.2037(6) 0.032(4) Uani 1 1 d . . .
O70 O 0.4465(10) 0.1363(8) 0.0163(6) 0.028(4) Uani 1 1 d . . .
O71 O 0.6072(9) 0.2016(8) -0.2999(6) 0.026(4) Uani 1 1 d . . .
O72 O 0.7126(9) 0.3175(8) -0.3317(6) 0.027(4) Uani 1 1 d . . .
O73 O 0.5000 0.0000 0.0000 0.029(5) Uani 1 2 d SU . .
O74 O 0.6130(9) 0.1756(8) -0.0139(6) 0.022(3) Uani 1 1 d U C .
O75 O 0.3099(13) 0.4214(11) 0.2819(9) 0.066(6) Uani 1 1 d U . .
O76 O 0.3256(10) 0.0457(10) 0.0105(7) 0.042(5) Uani 1 1 d . . .
O79 O 0.8143(12) 0.1969(12) 0.2242(9) 0.069(7) Uani 1 1 d . . .
O1W O 0.0831(11) 0.0009(10) 0.5539(8) 0.048(5) Uiso 1 1 d . . .
O2W O 0.7585(17) -0.0035(16) 0.1418(13) 0.041(8) Uiso 0.58 1 d P A 1
O2Y O 0.732(2) 0.055(2) 0.1018(16) 0.030(9) Uiso 0.42 1 d P A 2
O3W O 1.020(13) -0.032(10) -0.031(8) 0.17(7) Uiso 0.20 1 d P B 1
O3Y O 0.935(2) -0.050(2) -0.0172(17) 0.129(13) Uiso 0.80 1 d P C 2
O4W O 0.679(2) -0.0627(18) 0.2702(14) 0.056(9) Uiso 0.58 1 d P . 1
O4Y O 0.730(3) -0.025(2) 0.232(2) 0.054(12) Uiso 0.42 1 d P A 2
O5W O 0.769(3) 0.067(3) 0.027(2) 0.063(14) Uiso 0.42 1 d P C 1
O5Y O 0.809(2) 0.0307(19) 0.0270(14) 0.050(9) Uiso 0.58 1 d P C 2
O6W O 0.1930(11) 0.1216(10) 0.5035(8) 0.045(5) Uiso 1 1 d . . .
O7W O 0.1980(11) -0.1137(10) 0.6019(8) 0.050(5) Uiso 1 1 d . . .
O8W O 0.5406(15) -0.0931(13) 0.2316(10) 0.090(7) Uiso 1 1 d . . .
O9W O 0.3783(9) 0.0793(9) 0.5209(7) 0.033(4) Uiso 1 1 d . . .
O10W O 0.1906(11) -0.0818(10) 0.4763(8) 0.049(5) Uiso 1 1 d . . .
O11W O 0.3768(9) -0.0767(8) 0.4943(7) 0.030(4) Uiso 1 1 d . . .
O12W O 0.2070(11) 0.0392(10) 0.6330(8) 0.052(5) Uiso 1 1 d . . .
O13W O 0.8231(16) -0.1274(14) -0.0727(11) 0.100(8) Uiso 1 1 d . . .
O77 O 0.4846(10) 0.2807(9) -0.0188(7) 0.037(4) Uani 1 1 d DU D .
O78 O 0.5546(9) 0.2681(8) -0.1090(6) 0.033(4) Uani 1 1 d DU D .
C1 C 0.5077(14) 0.3033(10) -0.0731(7) 0.040(7) Uani 1 1 d DU . .
C2 C 0.479(2) 0.3734(11) -0.1092(13) 0.048(10) Uani 0.50 1 d PDU D 1
H2 H 0.4521 0.3672 -0.1449 0.048 Uiso 0.50 1 calc PR D 1
C3 C 0.559(2) 0.418(3) -0.129(2) 0.070(19) Uani 0.50 1 d PDU D 1
H3A H 0.6112 0.3886 -0.1325 0.070 Uiso 0.50 1 calc PR D 1
H3B H 0.5540 0.4499 -0.1679 0.070 Uiso 0.50 1 calc PR D 1
C4 C 0.563(3) 0.459(3) -0.079(3) 0.087(15) Uani 0.50 1 d PDU D 1
H4A H 0.5853 0.5064 -0.0969 0.087 Uiso 0.50 1 calc PR D 1
H4B H 0.6015 0.4355 -0.0498 0.087 Uiso 0.50 1 calc PR D 1
C5 C 0.471(3) 0.464(3) -0.049(3) 0.092(18) Uani 0.50 1 d PDU D 1
H5A H 0.4702 0.4518 -0.0053 0.092 Uiso 0.50 1 calc PR D 1
H5B H 0.4474 0.5118 -0.0609 0.092 Uiso 0.50 1 calc PR D 1
N1 N 0.4198(18) 0.414(2) -0.0712(17) 0.040(11) Uani 0.50 1 d PDU D 1
H1A H 0.3787 0.4371 -0.0934 0.040 Uiso 0.50 1 calc PR D 1
H1B H 0.3930 0.3835 -0.0390 0.040 Uiso 0.50 1 calc PR D 1
C2A C 0.467(2) 0.3756(11) -0.0914(13) 0.048(10) Uani 0.50 1 d PDU D 2
H2A H 0.4036 0.3712 -0.0883 0.048 Uiso 0.50 1 calc PR D 2
C3A C 0.487(3) 0.437(2) -0.0634(15) 0.057(17) Uani 0.50 1 d PDU D 2
H3A1 H 0.4999 0.4201 -0.0216 0.057 Uiso 0.50 1 calc PR D 2
H3A2 H 0.4377 0.4701 -0.0638 0.057 Uiso 0.50 1 calc PR D 2
C4A C 0.566(3) 0.471(3) -0.103(2) 0.087(15) Uani 0.50 1 d PDU D 2
H4A1 H 0.5660 0.5210 -0.1037 0.087 Uiso 0.50 1 calc PR D 2
H4A2 H 0.6192 0.4489 -0.0889 0.087 Uiso 0.50 1 calc PR D 2
C5A C 0.557(4) 0.459(3) -0.1665(16) 0.092(18) Uani 0.50 1 d PDU D 2
H5A1 H 0.5296 0.4998 -0.1908 0.092 Uiso 0.50 1 calc PR D 2
H5A2 H 0.6132 0.4495 -0.1873 0.092 Uiso 0.50 1 calc PR D 2
N1A N 0.501(2) 0.3966(17) -0.1568(12) 0.025(9) Uani 0.50 1 d PDU D 2
H1A1 H 0.5318 0.3603 -0.1687 0.025 Uiso 0.50 1 calc PR D 2
H1A2 H 0.4558 0.4071 -0.1796 0.025 Uiso 0.50 1 calc PR D 2
Na1 Na 0.5000 0.0000 0.5000 0.058(4) Uani 1 2 d SU . .
Na2 Na 0.0639(13) -0.1348(12) 0.6948(9) 0.047(5) Uani 0.50 1 d PU . .
Na3 Na 0.4199(14) 0.1135(12) 0.6259(9) 0.052(6) Uani 0.50 1 d PU . .
Na4 Na 0.2797(16) -0.2481(14) 0.6100(11) 0.070(7) Uani 0.50 1 d PU . .
Na5 Na 0.7826(16) 0.2057(15) 0.0272(12) 0.076(8) Uani 0.50 1 d PU . .
Na6 Na 0.8021(17) -0.1736(15) 0.2512(12) 0.078(8) Uani 0.50 1 d PU . .
Na7 Na 0.107(2) -0.2069(18) 0.5125(14) 0.102(10) Uani 0.50 1 d PU . .
Na8 Na 0.278(2) 0.237(2) 0.0023(17) 0.131(13) Uani 0.50 1 d PU . .
Na9 Na 0.4067(17) 0.2291(16) -0.1989(12) 0.083(8) Uani 0.50 1 d PU . .
Na10 Na 0.174(2) 0.2231(18) 0.4024(13) 0.101(10) Uani 0.50 1 d PU . .
O15W O -0.0604(15) -0.1763(14) 0.6508(11) 0.010(6) Uiso 0.50 1 d P . .
O16W O 0.360(2) -0.2534(19) 0.4949(15) 0.043(9) Uiso 0.50 1 d P . .
O17W O -0.0102(18) -0.1123(16) 0.5451(13) 0.029(7) Uiso 0.50 1 d P . .
O18W O 0.208(3) 0.541(3) 0.307(2) 0.095(16) Uiso 0.50 1 d P . .
O19W O 0.194(3) 0.474(3) 0.145(2) 0.024(14) Uiso 0.25 1 d P . .
O20W O 0.293(3) 0.488(3) -0.139(2) 0.092(15) Uiso 0.50 1 d P . .
O21W O 0.215(2) 0.124(2) -0.1199(17) 0.058(11) Uiso 0.50 1 d P . .
O22W O 1.079(2) -0.137(2) -0.0837(17) 0.062(11) Uiso 0.50 1 d P . .
O23W O 0.043(3) 0.170(2) 0.1558(18) 0.068(12) Uiso 0.50 1 d P . .
O24W O 0.468(3) 0.257(3) 0.618(2) 0.095(16) Uiso 0.50 1 d P . .
O25W O 0.520(3) 0.337(2) 0.5205(19) 0.078(13) Uiso 0.50 1 d P . .
O26W O 0.116(3) 0.320(3) 0.098(2) 0.017(12) Uiso 0.25 1 d P . .

loop_
_atom_site_aniso_label
_atom_site_aniso_U_11
_atom_site_aniso_U_22
_atom_site_aniso_U_33
_atom_site_aniso_U_23
_atom_site_aniso_U_13
_atom_site_aniso_U_12
W1 0.0249(5) 0.0314(6) 0.0120(5) -0.0060(4) 0.0010(4) 0.0012(4)
W2 0.0212(5) 0.0337(6) 0.0123(5) -0.0065(4) 0.0002(4) -0.0023(4)
W3 0.0277(5) 0.0313(6) 0.0123(5) -0.0051(4) -0.0005(4) -0.0024(4)
W4 0.0256(5) 0.0344(7) 0.0114(5) -0.0061(4) -0.0008(4) 0.0000(4)
W5 0.0226(5) 0.0356(7) 0.0192(5) -0.0070(4) 0.0030(4) 0.0004(4)
W6 0.0258(5) 0.0362(7) 0.0144(5) -0.0053(4) -0.0014(4) 0.0014(4)
W7 0.0253(5) 0.0385(7) 0.0195(5) -0.0050(5) 0.0005(4) 0.0087(4)
W8 0.0245(5) 0.0539(8) 0.0221(5) -0.0198(5) 0.0041(4) -0.0112(5)
W9 0.0239(5) 0.0306(6) 0.0172(5) -0.0062(4) 0.0058(4) -0.0017(4)
W10 0.0260(5) 0.0392(7) 0.0224(5) -0.0068(5) 0.0091(4) -0.0025(5)
W11 0.0319(5) 0.0335(7) 0.0200(5) -0.0044(5) 0.0050(4) 0.0046(5)
W12 0.0333(6) 0.0350(7) 0.0196(5) 0.0010(5) 0.0049(4) 0.0013(5)
W13 0.0190(5) 0.0428(7) 0.0225(5) -0.0033(5) -0.0001(4) 0.0007(4)
W14 0.0343(6) 0.0366(7) 0.0278(6) -0.0125(5) 0.0098(4) -0.0098(5)
W15 0.0282(5) 0.0459(8) 0.0219(5) -0.0067(5) -0.0010(4) -0.0090(5)
W16 0.0427(6) 0.0337(7) 0.0186(5) -0.0118(5) 0.0005(4) -0.0010(5)
W17 0.0354(6) 0.0371(7) 0.0266(6) -0.0073(5) 0.0095(5) -0.0101(5)
W18 0.0470(6) 0.0329(7) 0.0184(5) -0.0027(5) -0.0010(5) 0.0067(5)
W19 0.0641(7) 0.0324(7) 0.0262(6) -0.0113(5) -0.0069(5) 0.0134(6)
W20 0.0317(6) 0.0539(8) 0.0230(6) 0.0000(5) -0.0038(4) -0.0150(5)
W21 0.0501(7) 0.0378(7) 0.0206(6) -0.0025(5) -0.0021(5) -0.0151(5)
W22 0.0722(8) 0.0385(8) 0.0266(6) -0.0082(5) -0.0037(6) -0.0222(6)
As1 0.0210(11) 0.0284(15) 0.0134(12) -0.0043(10) 0.0013(9) 0.0004(10)
As2 0.0242(12) 0.0292(15) 0.0134(12) -0.0072(10) -0.0011(9) -0.0022(10)
Nd1 0.0241(7) 0.0413(9) 0.0209(7) -0.0039(6) -0.0003(5) -0.0024(6)
Nd2 0.0288(7) 0.0456(10) 0.0183(7) -0.0151(6) -0.0049(5) 0.0081(6)
Nd3 0.0263(7) 0.0436(10) 0.0159(7) -0.0059(6) 0.0016(5) 0.0017(6)
O1 0.028(9) 0.063(14) 0.036(10) -0.030(9) -0.010(8) -0.009(9)
O2 0.015(6) 0.047(8) 0.019(7) -0.001(6) 0.005(5) 0.007(6)
O3 0.046(11) 0.067(15) 0.022(10) 0.006(9) -0.015(8) -0.011(10)
O4 0.028(9) 0.041(12) 0.015(8) 0.004(7) -0.005(7) -0.002(8)
O5 0.031(9) 0.037(11) 0.019(8) -0.010(8) 0.005(7) -0.005(8)
O6 0.033(9) 0.051(13) 0.026(9) -0.016(8) -0.011(7) -0.005(8)
O7 0.045(7) 0.042(8) 0.020(7) -0.011(6) 0.004(6) 0.005(6)
O8 0.078(13) 0.034(12) 0.029(10) 0.002(8) 0.007(9) 0.005(10)
O9 0.067(9) 0.047(9) 0.043(8) -0.007(7) -0.007(7) -0.025(7)
O10 0.021(9) 0.069(15) 0.046(11) -0.021(10) 0.003(8) -0.014(9)
O11 0.021(8) 0.051(13) 0.027(9) -0.010(8) -0.011(7) 0.014(8)
O12 0.010(6) 0.052(8) 0.033(7) 0.003(6) -0.007(6) 0.003(6)
O13 0.028(8) 0.026(10) 0.012(8) -0.005(7) 0.006(6) 0.002(7)
O14 0.056(11) 0.054(13) 0.010(8) -0.002(8) -0.002(8) 0.000(9)
O15 0.048(8) 0.030(8) 0.021(7) 0.000(6) 0.001(6) 0.006(6)
O16 0.082(13) 0.033(12) 0.020(9) -0.013(8) 0.011(9) -0.027(10)
O17 0.015(8) 0.054(12) 0.021(9) -0.010(8) -0.005(6) -0.012(8)
O18 0.058(8) 0.031(8) 0.025(7) -0.019(6) 0.008(6) 0.007(7)
O19 0.019(6) 0.031(8) 0.033(7) 0.009(6) -0.011(6) -0.006(6)
O20 0.031(7) 0.048(9) 0.036(7) -0.008(7) -0.002(6) 0.006(6)
O21 0.041(7) 0.034(8) 0.018(7) -0.011(6) 0.011(6) -0.010(6)
O22 0.031(9) 0.049(12) 0.021(9) -0.013(8) 0.001(7) -0.003(8)
O23 0.067(8) 0.048(9) 0.034(8) -0.022(7) -0.012(7) -0.013(7)
O24 0.008(6) 0.039(8) 0.026(7) -0.010(6) 0.000(5) -0.005(6)
O25 0.048(10) 0.052(13) 0.011(8) -0.003(8) 0.007(7) 0.001(9)
O26 0.041(10) 0.040(12) 0.010(8) 0.002(7) -0.012(7) -0.006(8)
O27 0.017(8) 0.082(16) 0.041(11) -0.016(10) 0.000(8) -0.019(9)
O28 0.035(7) 0.029(8) 0.020(7) -0.015(6) 0.001(6) -0.007(6)
O29 0.035(9) 0.042(12) 0.033(10) -0.010(8) -0.008(8) -0.009(8)
O30 0.039(7) 0.047(9) 0.028(7) 0.001(6) 0.003(6) 0.010(7)
O31 0.035(10) 0.042(13) 0.056(12) -0.017(10) 0.006(9) -0.011(9)
O32 0.049(8) 0.023(8) 0.035(7) -0.008(6) -0.005(6) -0.004(6)
O33 0.022(8) 0.055(13) 0.017(8) -0.005(8) 0.005(7) -0.022(8)
O34 0.023(6) 0.022(7) 0.016(6) 0.003(5) -0.004(5) 0.000(6)
O35 0.065(12) 0.033(12) 0.020(9) 0.008(8) -0.001(8) 0.002(9)
O36 0.029(7) 0.021(7) 0.011(6) -0.001(5) 0.001(5) -0.002(6)
O37 0.039(7) 0.036(8) 0.018(7) -0.008(6) 0.009(6) -0.005(6)
O38 0.015(7) 0.037(11) 0.033(9) -0.014(8) 0.014(7) 0.001(7)
O39 0.063(9) 0.050(9) 0.044(8) -0.030(7) -0.008(7) 0.008(7)
O40 0.037(7) 0.030(8) 0.015(7) -0.001(6) -0.011(6) 0.000(6)
O41 0.037(9) 0.038(12) 0.029(9) -0.015(8) 0.016(8) -0.016(8)
O42 0.026(8) 0.032(11) 0.047(11) -0.021(9) 0.000(8) -0.004(8)
O43 0.037(7) 0.038(8) 0.024(7) -0.010(6) 0.011(6) 0.004(6)
O44 0.038(10) 0.045(12) 0.019(9) 0.018(8) 0.003(7) 0.008(8)
O45 0.035(7) 0.047(8) 0.028(7) -0.009(6) -0.001(6) -0.010(6)
O46 0.016(8) 0.033(11) 0.036(10) -0.005(8) -0.010(7) -0.005(7)
O47 0.057(12) 0.039(13) 0.058(13) -0.014(10) -0.003(10) -0.001(10)
O48 0.032(7) 0.030(8) 0.019(7) 0.009(6) -0.001(6) 0.013(6)
O49 0.039(7) 0.040(8) 0.024(7) -0.010(6) 0.015(6) 0.007(6)
O50 0.037(9) 0.031(11) 0.033(10) -0.018(8) 0.011(8) -0.007(8)
O51 0.022(6) 0.044(8) 0.027(7) -0.005(6) -0.012(6) -0.005(6)
O52 0.058(11) 0.044(13) 0.028(10) -0.021(9) 0.019(8) -0.018(10)
O53 0.029(9) 0.036(12) 0.045(11) 0.014(9) 0.004(8) 0.010(8)
O54 0.028(8) 0.035(11) 0.020(8) -0.020(8) -0.005(7) -0.002(7)
O55 0.012(7) 0.027(10) 0.033(9) 0.000(7) -0.004(6) 0.010(6)
O56 0.038(7) 0.030(8) 0.041(8) -0.014(6) 0.000(6) 0.017(6)
O57 0.018(8) 0.048(12) 0.027(9) 0.004(8) 0.000(7) -0.001(8)
O58 0.043(7) 0.031(8) 0.039(7) -0.025(6) 0.013(6) 0.000(6)
O59 0.042(10) 0.089(17) 0.020(10) -0.025(10) -0.013(8) 0.011(10)
O60 0.021(8) 0.034(11) 0.015(8) -0.001(7) 0.003(6) -0.009(7)
O61 0.017(7) 0.030(10) 0.017(8) -0.005(7) 0.003(6) -0.006(7)
O62 0.031(7) 0.030(8) 0.023(7) 0.008(6) 0.006(6) 0.004(6)
O63 0.030(9) 0.018(10) 0.033(9) -0.002(7) 0.010(7) -0.006(7)
O64 0.058(12) 0.032(12) 0.046(11) 0.008(9) -0.008(9) -0.003(9)
O65 0.024(6) 0.029(8) 0.028(7) -0.002(6) -0.002(6) 0.004(6)
O66 0.043(10) 0.028(10) 0.014(8) 0.001(7) 0.006(7) 0.015(8)
O67 0.040(10) 0.054(13) 0.022(9) -0.007(8) 0.003(8) -0.029(9)
O68 0.031(7) 0.028(8) 0.014(6) 0.003(6) -0.002(5) 0.010(6)
O69 0.052(10) 0.018(10) 0.025(9) 0.003(7) -0.019(8) -0.006(8)
O70 0.048(10) 0.012(9) 0.023(9) -0.006(7) 0.012(7) -0.005(7)
O71 0.034(9) 0.019(10) 0.017(8) 0.004(7) 0.004(7) 0.010(7)
O72 0.020(8) 0.039(11) 0.019(8) 0.001(7) -0.005(7) 0.012(7)
O73 0.022(8) 0.034(9) 0.032(9) -0.009(7) -0.010(7) 0.009(7)
O74 0.023(6) 0.025(7) 0.016(6) -0.001(6) -0.003(5) 0.001(6)
O75 0.081(10) 0.061(10) 0.060(9) -0.021(8) -0.013(8) 0.019(8)
O76 0.032(9) 0.057(14) 0.035(10) -0.013(9) 0.008(8) -0.005(9)
O79 0.066(14) 0.090(19) 0.061(14) -0.042(13) 0.010(11) -0.032(13)
O77 0.036(7) 0.033(8) 0.037(8) -0.005(6) 0.006(6) 0.010(6)
O78 0.027(7) 0.039(8) 0.025(7) 0.006(6) -0.004(6) 0.014(6)
C1 0.038(9) 0.045(10) 0.033(10) 0.001(8) -0.009(8) 0.002(8)
C2 0.048(11) 0.046(11) 0.047(12) -0.006(7) 0.001(7) 0.004(7)
C3 0.07(2) 0.07(2) 0.07(2) -0.007(10) 0.002(10) 0.002(10)
C4 0.091(16) 0.087(16) 0.085(17) -0.020(8) -0.008(7) -0.006(7)
C5 0.091(18) 0.091(19) 0.093(18) -0.018(8) -0.009(7) -0.002(7)
N1 0.047(13) 0.033(13) 0.037(13) -0.011(9) 0.006(9) 0.010(9)
C2A 0.048(11) 0.046(11) 0.047(12) -0.006(7) 0.001(7) 0.004(7)
C3A 0.053(18) 0.060(19) 0.059(19) -0.011(10) -0.012(10) -0.007(10)
C4A 0.091(16) 0.087(16) 0.085(17) -0.020(8) -0.008(7) -0.006(7)
C5A 0.091(18) 0.091(19) 0.093(18) -0.018(8) -0.009(7) -0.002(7)
N1A 0.030(12) 0.026(12) 0.018(11) -0.005(9) 0.002(9) 0.002(9)
Na1 0.061(8) 0.059(8) 0.055(8) -0.018(7) 0.000(6) -0.007(7)
Na2 0.047(8) 0.049(9) 0.039(8) 0.000(7) 0.000(7) 0.009(7)
Na3 0.065(9) 0.060(10) 0.035(8) -0.013(7) -0.017(7) 0.002(8)
Na4 0.072(10) 0.077(11) 0.064(10) -0.018(8) -0.004(8) -0.010(8)
Na5 0.075(11) 0.081(11) 0.073(11) -0.013(8) -0.024(8) 0.005(8)
Na6 0.075(11) 0.071(11) 0.085(11) -0.013(8) -0.013(8) 0.009(8)
Na7 0.103(13) 0.101(13) 0.101(13) -0.021(9) -0.006(9) -0.008(9)
Na8 0.129(15) 0.133(15) 0.139(15) -0.046(10) -0.020(9) -0.004(9)
Na9 0.081(11) 0.086(12) 0.079(11) -0.011(9) -0.004(8) -0.008(9)
Na10 0.102(12) 0.103(13) 0.090(12) -0.006(9) -0.003(9) 0.011(9)

loop_
_atom_type_symbol
_atom_type_description
_atom_type_scat_dispersion_real
_atom_type_scat_dispersion_imag
_atom_type_scat_source
C C 0.0033 0.0016 'International Tables Vol C Tables 4.2.6.8 and 6.1.1.4'
H H 0.0000 0.0000 'International Tables Vol C Tables 4.2.6.8 and 6.1.1.4'
N N 0.0061 0.0033 'International Tables Vol C Tables 4.2.6.8 and 6.1.1.4'
O O 0.0106 0.0060 'International Tables Vol C Tables 4.2.6.8 and 6.1.1.4'
W W -0.8490 6.8722 'International Tables Vol C Tables 4.2.6.8 and 6.1.1.4'
As As 0.0499 2.0058 'International Tables Vol C Tables 4.2.6.8 and 6.1.1.4'
Nd Nd -0.1943 3.0179 'International Tables Vol C Tables 4.2.6.8 and 6.1.1.4'
Na Na 0.0362 0.0249 'International Tables Vol C Tables 4.2.6.8 and 6.1.1.4'

loop_
_geom_angle_atom_site_label_1
_geom_angle_atom_site_label_2
_geom_angle_atom_site_label_3
_geom_angle
_geom_angle_site_symmetry_1
_geom_angle_site_symmetry_3
O41 W1 O54 105.7(6) . .
O41 W1 O17 101.0(7) . .
O54 W1 O17 97.1(6) . .
O41 W1 O26 104.5(7) . .
O54 W1 O26 86.5(7) . .
O17 W1 O26 152.2(6) . .
O41 W1 O38 92.3(6) . .
O54 W1 O38 161.4(6) . .
O17 W1 O38 83.7(6) . .
O26 W1 O38 84.4(6) . .
O41 W1 O61 162.8(6) . .
O54 W1 O61 90.9(5) . .
O17 W1 O61 72.0(6) . .
O26 W1 O61 80.4(6) . .
O38 W1 O61 71.6(5) . .
O55 W2 O40 101.2(7) . .
O55 W2 O34 98.8(6) . .
O40 W2 O34 97.6(7) . .
O55 W2 O13 95.9(6) . .
O40 W2 O13 100.1(6) . .
O34 W2 O13 154.3(5) . .
O55 W2 O4 171.1(6) . 2_655
O40 W2 O4 87.5(6) . 2_655
O34 W2 O4 81.8(6) . 2_655
O13 W2 O4 80.5(6) . 2_655
O55 W2 O54 88.5(6) . .
O40 W2 O54 169.9(6) . .
O34 W2 O54 77.9(6) . .
O13 W2 O54 81.6(6) . .
O4 W2 O54 83.0(5) 2_655 .
O29 W3 O70 99.9(7) . .
O29 W3 O58 102.4(7) . .
O70 W3 O58 96.5(6) . .
O29 W3 O74 96.1(6) . .
O70 W3 O74 91.1(6) . .
O58 W3 O74 158.4(7) . .
O29 W3 O45 92.2(7) . .
O70 W3 O45 167.5(7) . .
O58 W3 O45 83.8(6) . .
O74 W3 O45 84.5(6) . .
O29 W3 O77 173.0(6) . .
O70 W3 O77 86.8(6) . .
O58 W3 O77 78.6(6) . .
O74 W3 O77 81.7(6) . .
O45 W3 O77 81.0(6) . .
O62 W4 O7 103.4(7) . .
O62 W4 O66 102.3(7) . .
O7 W4 O66 95.2(6) . .
O62 W4 O17 96.5(6) . .
O7 W4 O17 92.9(6) . .
O66 W4 O17 157.2(7) . .
O62 W4 O50 94.2(7) . .
O7 W4 O50 161.7(7) . .
O66 W4 O50 85.8(6) . .
O17 W4 O50 80.0(6) . .
O62 W4 O61 165.2(5) . .
O7 W4 O61 88.2(6) . .
O66 W4 O61 85.4(6) . .
O17 W4 O61 73.5(6) . .
O50 W4 O61 73.5(6) . .
O62 W4 Na1 57.9(4) . .
O7 W4 Na1 116.9(5) . .
O66 W4 Na1 144.7(4) . .
O17 W4 Na1 42.6(4) . .
O50 W4 Na1 68.6(4) . .
O61 W4 Na1 108.8(3) . .
O53 W5 O4 104.5(7) . .
O53 W5 O11 98.9(7) . .
O4 W5 O11 95.3(6) . .
O53 W5 O43 103.2(7) . .
O4 W5 O43 87.6(6) . .
O11 W5 O43 156.2(6) . .
O53 W5 O25 94.9(7) . .
O4 W5 O25 160.2(7) . .
O11 W5 O25 85.4(7) . .
O43 W5 O25 84.1(7) . .
O53 W5 O63 163.7(6) . .
O4 W5 O63 90.3(6) . .
O11 W5 O63 72.5(6) . .
O43 W5 O63 83.9(6) . .
O25 W5 O63 71.0(5) . .
O1 W6 O13 105.0(7) . 2_655
O1 W6 O44 98.8(7) . .
O13 W6 O44 156.2(6) 2_655 .
O1 W6 O43 100.3(7) . .
O13 W6 O43 87.6(6) 2_655 .
O44 W6 O43 89.2(7) . .
O1 W6 O71 98.0(7) . .
O13 W6 O71 87.5(6) 2_655 .
O44 W6 O71 88.2(6) . .
O43 W6 O71 161.6(6) . .
O1 W6 O36 167.6(7) . .
O13 W6 O36 83.4(5) 2_655 .
O44 W6 O36 72.9(6) . .
O43 W6 O36 89.0(6) . .
O71 W6 O36 72.8(5) . .
O30 W7 O34 104.0(7) . .
O30 W7 O15 99.5(7) . .
O34 W7 O15 156.5(6) . .
O30 W7 O26 102.2(7) . .
O34 W7 O26 87.5(6) . .
O15 W7 O26 89.3(6) . .
O30 W7 O48 98.7(7) . .
O34 W7 O48 87.6(6) . .
O15 W7 O48 87.2(6) . .
O26 W7 O48 159.1(6) . .
O30 W7 O68 168.1(7) . .
O34 W7 O68 84.3(5) . .
O15 W7 O68 72.3(6) . .
O26 W7 O68 86.5(5) . .
O48 W7 O68 72.9(5) . .
O76 W8 O6 103.2(7) . .
O76 W8 O73 99.2(6) . .
O6 W8 O73 97.9(6) . .
O76 W8 O70 88.0(6) . .
O6 W8 O70 165.2(7) . .
O73 W8 O70 89.5(5) . .
O76 W8 O60 162.2(7) . .
O6 W8 O60 90.0(6) . .
O73 W8 O60 90.5(4) . .
O70 W8 O60 77.2(5) . .
O76 W8 O14 88.9(7) . .
O6 W8 O14 89.3(7) . .
O73 W8 O14 167.6(4) . .
O70 W8 O14 81.3(6) . .
O60 W8 O14 79.3(6) . .
O18 W9 O60 103.1(7) . .
O18 W9 O74 97.7(7) . .
O60 W9 O74 92.8(6) . .
O18 W9 O28 100.7(7) . .
O60 W9 O28 93.2(6) . .
O74 W9 O28 158.7(6) . .
O18 W9 O21 89.8(7) . .
O60 W9 O21 167.1(7) . .
O74 W9 O21 85.3(5) . .
O28 W9 O21 84.2(6) . .
O18 W9 O78 171.6(6) . .
O60 W9 O78 85.3(6) . .
O74 W9 O78 82.1(6) . .
O28 W9 O78 78.1(6) . .
O21 W9 O78 81.8(6) . .
O20 W10 O57 100.5(7) . .
O20 W10 O25 100.5(7) . .
O57 W10 O25 93.0(7) . .
O20 W10 O49 99.5(7) . .
O57 W10 O49 88.2(7) . .
O25 W10 O49 159.4(6) . .
O20 W10 O65 100.9(7) . .
O57 W10 O65 158.1(6) . .
O25 W10 O65 87.6(7) . .
O49 W10 O65 83.8(6) . .
O20 W10 O63 171.9(7) . .
O57 W10 O63 73.1(6) . .
O25 W10 O63 75.3(5) . .
O49 W10 O63 85.5(5) . .
O65 W10 O63 86.0(6) . .
O56 W11 O42 100.1(7) . .
O56 W11 O71 99.6(7) . .
O42 W11 O71 160.3(6) . .
O56 W11 O28 102.9(7) . .
O42 W11 O28 85.4(6) . .
O71 W11 O28 88.8(6) . .
O56 W11 O72 100.3(7) . .
O42 W11 O72 86.6(6) . .
O71 W11 O72 91.4(6) . .
O28 W11 O72 156.5(6) . .
O56 W11 O36 170.1(6) . .
O42 W11 O36 87.7(6) . .
O71 W11 O36 73.0(5) . .
O28 W11 O36 83.8(5) . .
O72 W11 O36 73.8(5) . .
O8 W12 O65 103.5(7) . .
O8 W12 O31 102.2(8) . .
O65 W12 O31 89.3(7) . .
O8 W12 O72 95.7(7) . .
O65 W12 O72 160.7(6) . .
O31 W12 O72 88.1(6) . .
O8 W12 O44 98.5(7) . .
O65 W12 O44 89.1(6) . .
O31 W12 O44 159.1(7) . .
O72 W12 O44 86.6(6) . .
O8 W12 O36 166.4(7) . .
O65 W12 O36 86.6(6) . .
O31 W12 O36 86.8(6) . .
O72 W12 O36 74.2(6) . .
O44 W12 O36 72.3(5) . .
O12 W13 O2 104.8(7) . .
O12 W13 O19 101.7(7) . .
O2 W13 O19 93.6(6) . .
O12 W13 O11 96.3(7) . .
O2 W13 O11 94.6(6) . .
O19 W13 O11 157.6(7) . .
O12 W13 O57 96.4(6) . .
O2 W13 O57 158.8(7) . .
O19 W13 O57 82.9(6) . .
O11 W13 O57 81.8(6) . .
O12 W13 O63 165.4(6) . .
O2 W13 O63 87.9(6) . .
O19 W13 O63 84.4(6) . .
O11 W13 O63 75.1(6) . .
O57 W13 O63 70.9(5) . .
O5 W14 O21 101.4(6) . .
O5 W14 O24 101.2(6) . .
O21 W14 O24 90.3(7) . .
O5 W14 O42 105.3(7) . .
O21 W14 O42 86.4(6) . .
O24 W14 O42 153.4(6) . .
O5 W14 O52 95.5(6) . .
O21 W14 O52 163.1(6) . .
O24 W14 O52 87.0(7) . .
O42 W14 O52 88.6(7) . .
O5 W14 O69 165.6(6) . .
O21 W14 O69 91.0(6) . .
O24 W14 O69 71.1(5) . .
O42 W14 O69 82.6(6) . .
O52 W14 O69 72.3(6) . .
O3 W15 O46 105.9(7) . .
O3 W15 O19 99.8(7) . .
O46 W15 O19 92.3(6) . .
O3 W15 O24 98.2(7) . .
O46 W15 O24 95.8(6) . .
O19 W15 O24 157.4(6) . .
O3 W15 O10 94.1(7) . .
O46 W15 O10 160.0(6) . .
O19 W15 O10 84.3(6) . .
O24 W15 O10 80.9(6) . .
O3 W15 O69 164.7(7) . .
O46 W15 O69 88.2(6) . .
O19 W15 O69 85.3(6) . .
O24 W15 O69 73.9(6) . .
O10 W15 O69 72.0(6) . .
O39 W16 O50 103.3(8) . .
O39 W16 O38 101.3(7) . .
O50 W16 O38 90.8(6) . .
O39 W16 O32 99.4(7) . .
O50 W16 O32 92.1(7) . .
O38 W16 O32 157.8(6) . .
O39 W16 O22 99.5(7) . .
O50 W16 O22 157.0(6) . .
O38 W16 O22 87.3(6) . .
O32 W16 O22 81.5(6) . .
O39 W16 O61 174.8(7) . .
O50 W16 O61 74.3(5) . .
O38 W16 O61 74.3(5) . .
O32 W16 O61 85.4(5) . .
O22 W16 O61 83.2(5) . .
O47 W17 O10 101.3(8) . .
O47 W17 O49 100.8(7) . .
O10 W17 O49 93.3(7) . .
O47 W17 O52 98.8(7) . .
O10 W17 O52 89.8(7) . .
O49 W17 O52 159.2(6) . .
O47 W17 O31 100.4(8) . .
O10 W17 O31 158.3(6) . .
O49 W17 O31 84.6(7) . .
O52 W17 O31 85.0(7) . .
O47 W17 O69 171.6(6) . .
O10 W17 O69 74.5(6) . .
O49 W17 O69 86.8(6) . .
O52 W17 O69 74.2(6) . .
O31 W17 O69 83.8(6) . .
O59 W18 O35 99.8(7) . .
O59 W18 O37 102.1(7) . .
O35 W18 O37 87.7(6) . .
O59 W18 O48 97.8(7) . .
O35 W18 O48 90.3(6) . .
O37 W18 O48 160.0(6) . .
O59 W18 O58 104.8(7) . .
O35 W18 O58 155.1(7) . .
O37 W18 O58 83.3(6) . .
O48 W18 O58 90.3(6) . .
O59 W18 O68 169.3(6) . .
O35 W18 O68 73.2(6) . .
O37 W18 O68 85.9(6) . .
O48 W18 O68 74.5(6) . .
O58 W18 O68 83.0(6) . .
O75 W19 O64 98.2(9) . .
O75 W19 O22 102.2(8) . .
O64 W19 O22 91.3(7) . .
O75 W19 O15 101.7(8) . .
O64 W19 O15 159.5(7) . .
O22 W19 O15 89.2(6) . .
O75 W19 O35 98.3(8) . .
O64 W19 O35 88.8(7) . .
O22 W19 O35 159.2(7) . .
O15 W19 O35 83.5(6) . .
O75 W19 O68 169.3(8) . .
O64 W19 O68 86.4(7) . .
O22 W19 O68 87.2(6) . .
O15 W19 O68 73.1(6) . .
O35 W19 O68 72.1(6) . .
O79 W20 O33 108.4(8) . .
O79 W20 O66 103.6(8) . .
O33 W20 O66 90.8(6) . .
O79 W20 O67 97.5(9) . .
O33 W20 O67 96.9(6) . .
O66 W20 O67 154.0(7) . .
O79 W20 O27 93.2(7) . .
O33 W20 O27 158.2(6) . .
O66 W20 O27 81.6(6) . .
O67 W20 O27 82.2(7) . .
O79 W20 O51 163.9(8) . .
O33 W20 O51 86.0(6) . .
O66 W20 O51 82.7(6) . .
O67 W20 O51 73.2(6) . .
O27 W20 O51 72.8(5) . .
O16 W21 O45 100.6(7) . .
O16 W21 O37 107.0(8) . .
O45 W21 O37 87.3(7) . .
O16 W21 O67 101.2(8) . .
O45 W21 O67 89.9(7) . .
O37 W21 O67 151.7(6) . .
O16 W21 O23 95.9(7) . .
O45 W21 O23 163.5(7) . .
O37 W21 O23 88.5(7) . .
O67 W21 O23 86.2(7) . .
O16 W21 O51 166.7(6) . .
O45 W21 O51 90.8(6) . .
O37 W21 O51 80.0(6) . .
O67 W21 O51 71.8(5) . .
O23 W21 O51 72.7(6) . .
O9 W22 O27 100.3(8) . .
O9 W22 O32 99.1(7) . .
O27 W22 O32 94.4(7) . .
O9 W22 O23 100.1(7) . .
O27 W22 O23 91.5(8) . .
O32 W22 O23 158.6(6) . .
O9 W22 O64 101.0(8) . .
O27 W22 O64 158.7(7) . .
O32 W22 O64 81.6(7) . .
O23 W22 O64 85.4(7) . .
O9 W22 O51 172.3(6) . .
O27 W22 O51 75.8(6) . .
O32 W22 O51 87.9(6) . .
O23 W22 O51 73.6(6) . .
O64 W22 O51 83.2(6) . .
O36 As1 O63 97.0(7) . .
O36 As1 O69 95.3(6) . .
O63 As1 O69 99.4(7) . .
O68 As2 O51 93.6(7) . .
O68 As2 O61 95.2(6) . .
O51 As2 O61 102.3(6) . .
O18 Nd1 O76 73.8(6) . 2_655
O18 Nd1 O46 75.3(5) . .
O76 Nd1 O46 137.2(5) 2_655 .
O18 Nd1 O2 115.7(5) . .
O76 Nd1 O2 153.2(5) 2_655 .
O46 Nd1 O2 68.6(5) . .
O18 Nd1 O5Y 83.8(9) . .
O76 Nd1 O5Y 72.7(8) 2_655 .
O46 Nd1 O5Y 75.1(8) . .
O2 Nd1 O5Y 131.3(8) . .
O18 Nd1 O40 69.7(5) . 2_655
O76 Nd1 O40 75.5(5) 2_655 2_655
O46 Nd1 O40 119.5(5) . 2_655
O2 Nd1 O40 84.3(5) . 2_655
O5Y Nd1 O40 143.2(8) . 2_655
O18 Nd1 O13W 140.1(7) . .
O76 Nd1 O13W 78.3(7) 2_655 .
O46 Nd1 O13W 141.9(6) . .
O2 Nd1 O13W 79.8(7) . .
O5Y Nd1 O13W 114.4(10) . .
O40 Nd1 O13W 76.1(7) 2_655 .
O18 Nd1 O3Y 145.4(9) . .
O76 Nd1 O3Y 107.8(10) 2_655 .
O46 Nd1 O3Y 82.6(9) . .
O2 Nd1 O3Y 79.0(9) . .
O5Y Nd1 O3Y 64.9(12) . .
O40 Nd1 O3Y 144.8(9) 2_655 .
O13W Nd1 O3Y 70.6(10) . .
O18 Nd1 O5W 65.7(12) . .
O76 Nd1 O5W 68.7(10) 2_655 .
O46 Nd1 O5W 71.9(10) . .
O2 Nd1 O5W 138.0(10) . .
O5Y Nd1 O5W 18.1(12) . .
O40 Nd1 O5W 128.6(11) 2_655 .
O13W Nd1 O5W 128.0(12) . .
O3Y Nd1 O5W 82.4(14) . .
O29 Nd2 O7 115.1(6) . .
O29 Nd2 O4Y 143.7(11) . .
O7 Nd2 O4Y 78.2(11) . .
O29 Nd2 O6 73.3(6) . 2_655
O7 Nd2 O6 158.2(5) . 2_655
O4Y Nd2 O6 107.4(11) . 2_655
O29 Nd2 O55 69.2(5) . .
O7 Nd2 O55 82.3(5) . .
O4Y Nd2 O55 146.9(11) . .
O6 Nd2 O55 82.4(5) 2_655 .
O29 Nd2 O33 71.9(5) . .
O7 Nd2 O33 70.9(5) . .
O4Y Nd2 O33 82.3(11) . .
O6 Nd2 O33 130.2(5) 2_655 .
O55 Nd2 O33 116.0(5) . .
O29 Nd2 O8W 128.8(6) . .
O7 Nd2 O8W 85.0(6) . .
O4Y Nd2 O8W 84.0(12) . .
O6 Nd2 O8W 74.9(6) 2_655 .
O55 Nd2 O8W 67.8(7) . .
O33 Nd2 O8W 154.2(6) . .
O29 Nd2 O2W 102.5(8) . .
O7 Nd2 O2W 121.8(7) . .
O4Y Nd2 O2W 47.4(12) . .
O6 Nd2 O2W 72.4(7) 2_655 .
O55 Nd2 O2W 154.9(7) . .
O33 Nd2 O2W 81.6(7) . .
O8W Nd2 O2W 104.7(9) . .
O29 Nd2 O2Y 71.9(10) . .
O7 Nd2 O2Y 133.1(8) . .
O4Y Nd2 O2Y 74.9(13) . .
O6 Nd2 O2Y 68.0(8) 2_655 .
O55 Nd2 O2Y 136.4(9) . .
O33 Nd2 O2Y 68.0(8) . .
O8W Nd2 O2Y 128.7(10) . .
O2W Nd2 O2Y 30.9(10) . .
O29 Nd2 O4W 171.5(8) . .
O7 Nd2 O4W 64.9(8) . .
O4Y Nd2 O4W 28.3(11) . .
O6 Nd2 O4W 110.0(8) 2_655 .
O55 Nd2 O4W 118.7(8) . .
O33 Nd2 O4W 100.7(8) . .
O8W Nd2 O4W 59.5(9) . .
O2W Nd2 O4W 71.7(10) . .
O2Y Nd2 O4W 101.7(11) . .
O10W Nd3 O62 123.3(6) . 2_656
O10W Nd3 O7W 68.9(6) . .
O62 Nd3 O7W 71.4(5) 2_656 .
O10W Nd3 O6W 113.0(6) . .
O62 Nd3 O6W 123.6(5) 2_656 .
O7W Nd3 O6W 138.2(6) . .
O10W Nd3 O1W 72.4(5) . .
O62 Nd3 O1W 127.6(5) 2_656 .
O7W Nd3 O1W 70.4(6) . .
O6W Nd3 O1W 70.9(6) . .
O10W Nd3 O41 70.8(5) . .
O62 Nd3 O41 124.0(5) 2_656 .
O7W Nd3 O41 137.7(5) . .
O6W Nd3 O41 70.7(5) . .
O1W Nd3 O41 108.5(5) . .
O10W Nd3 O12W 138.2(5) . .
O62 Nd3 O12W 66.7(5) 2_656 .
O7W Nd3 O12W 79.1(6) . .
O6W Nd3 O12W 74.4(6) . .
O1W Nd3 O12W 71.9(5) . .
O41 Nd3 O12W 142.3(6) . .
O10W Nd3 O9W 137.7(5) . .
O62 Nd3 O9W 64.9(5) 2_656 .
O7W Nd3 O9W 136.4(5) . .
O6W Nd3 O9W 72.2(5) . .
O1W Nd3 O9W 140.2(5) . .
O41 Nd3 O9W 72.3(5) . .
O12W Nd3 O9W 84.2(5) . .
O10W Nd3 O11W 72.0(5) . .
O62 Nd3 O11W 66.5(5) 2_656 .
O7W Nd3 O11W 86.2(5) . .
O6W Nd3 O11W 135.2(5) . .
O1W Nd3 O11W 142.5(5) . .
O41 Nd3 O11W 69.8(5) . .
O12W Nd3 O11W 133.1(5) . .
O9W Nd3 O11W 76.5(5) . .
O10W Nd3 Na1 109.0(4) . .
O62 Nd3 Na1 53.2(3) 2_656 .
O7W Nd3 Na1 111.5(4) . .
O6W Nd3 Na1 107.0(4) . .
O1W Nd3 Na1 177.9(4) . .
O41 Nd3 Na1 70.8(4) . .
O12W Nd3 Na1 107.4(4) . .
O9W Nd3 Na1 37.8(4) . .
O11W Nd3 Na1 39.3(3) . .
W6 O1 Na3 132.6(8) . 1_554
W13 O2 Nd1 160.0(9) . .
W5 O4 W2 151.9(9) . 2_655
W8 O6 Nd2 177.5(9) . 2_655
W4 O7 Nd2 157.1(9) . .
W17 O10 W15 118.9(7) . .
W5 O11 W13 119.0(8) . .
W5 O11 Na2 114.8(8) . 1_654
W13 O11 Na2 126.0(8) . 1_654
W6 O13 W2 146.5(7) 2_655 .
W8 O14 Na9 121.0(9) . .
W8 O14 Na8 112.0(10) . .
Na9 O14 Na8 119.4(12) . .
W7 O15 W19 121.7(8) . .
W1 O17 W4 120.5(8) . .
W1 O17 Na1 128.0(6) . .
W4 O17 Na1 106.2(5) . .
W9 O18 Nd1 174.9(9) . .
W13 O19 W15 143.5(7) . .
W14 O21 W9 151.6(9) . .
W19 O22 W16 148.0(8) . .
W22 O23 W21 123.7(9) . .
W14 O24 W15 121.6(7) . .
W10 O25 W5 122.1(7) . .
W1 O26 W7 147.8(9) . .
W1 O26 Na10 107.6(8) . .
W7 O26 Na10 104.6(9) . .
W22 O27 W20 119.3(7) . .
W22 O27 Na4 105.7(8) . 2_656
W20 O27 Na4 106.2(9) . 2_656
W9 O28 W11 150.2(8) . .
W3 O29 Nd2 176.1(9) . .
W12 O31 W17 148.0(10) . .
W22 O32 W16 158.8(9) . .
W20 O33 Nd2 159.3(7) . .
W7 O34 W2 150.2(7) . .
W18 O35 W19 121.2(9) . .
As1 O36 W6 116.0(7) . .
As1 O36 W12 134.7(7) . .
W6 O36 W12 93.8(5) . .
As1 O36 W11 117.1(6) . .
W6 O36 W11 93.2(5) . .
W12 O36 W11 92.7(5) . .
W21 O37 W18 152.2(9) . .
W16 O38 W1 122.1(6) . .
W2 O40 Nd1 164.0(8) . 2_655
W1 O41 Nd3 148.4(8) . .
W11 O42 W14 150.3(10) . .
W6 O43 W5 145.8(8) . .
W6 O44 W12 120.9(8) . .
W21 O45 W3 150.5(9) . .
W15 O46 Nd1 160.4(8) . .
W18 O48 W7 120.2(7) . .
W17 O49 W10 154.9(9) . .
W16 O50 W4 117.7(8) . .
As2 O51 W20 113.8(8) . .
As2 O51 W21 126.1(7) . .
W20 O51 W21 91.9(5) . .
As2 O51 W22 132.4(7) . .
W20 O51 W22 92.1(5) . .
W21 O51 W22 89.8(5) . .
W17 O52 W14 122.2(9) . .
W1 O54 W2 155.5(9) . .
W2 O55 Nd2 164.7(8) . .
W11 O56 Na9 107.9(9) . .
W10 O57 W13 120.3(7) . .
W10 O57 Na6 110.5(9) . 2_755
W13 O57 Na6 104.6(7) . 2_755
W3 O58 W18 151.0(9) . .
W9 O60 W8 150.9(8) . .
As2 O61 W4 112.2(6) . .
As2 O61 W16 134.6(8) . .
W4 O61 W16 94.5(5) . .
As2 O61 W1 121.3(6) . .
W4 O61 W1 92.5(5) . .
W16 O61 W1 91.8(4) . .
W4 O62 Nd3 161.1(9) . 2_656
As1 O63 W13 115.0(7) . .
As1 O63 W10 133.8(8) . .
W13 O63 W10 95.6(5) . .
As1 O63 W5 119.4(6) . .
W13 O63 W5 92.1(5) . .
W10 O63 W5 91.4(5) . .
W19 O64 W22 147.6(10) . .
W12 O65 W10 149.1(8) . .
W12 O65 Na7 99.1(9) . 2_655
W10 O65 Na7 111.7(9) . 2_655
W4 O66 W20 145.6(8) . .
W21 O67 W20 122.8(7) . .
As2 O68 W19 136.1(7) . .
As2 O68 W18 117.3(6) . .
W19 O68 W18 93.6(6) . .
As2 O68 W7 114.7(7) . .
W19 O68 W7 92.7(5) . .
W18 O68 W7 92.3(5) . .
As1 O69 W15 112.9(7) . .
As1 O69 W17 133.6(7) . .
W15 O69 W17 94.6(5) . .
As1 O69 W14 122.3(8) . .
W15 O69 W14 92.8(5) . .
W17 O69 W14 91.1(5) . .
W3 O70 W8 153.6(8) . .
W11 O71 W6 120.8(7) . .
W11 O72 W12 119.4(8) . .
W8 O73 W8 180.00(9) . 2_655
W9 O74 W3 139.3(7) . .
W9 O74 Na5 111.0(7) . .
W3 O74 Na5 109.1(7) . .
W8 O76 Nd1 172.6(9) . 2_655
W20 O79 Na2 142.3(11) . 2_656
Nd2 O4W Na3 117.5(13) . 2_656
Nd2 O4W Na6 125.8(13) . .
Na3 O4W Na6 106.0(14) 2_656 .
Nd2 O4Y Na6 129.9(17) . .
Na5 O5W Nd1 126.8(19) . .
Nd3 O6W Na10 140.4(9) . .
Nd3 O7W Na2 129.1(9) . .
Nd3 O7W Na4 126.9(8) . .
Na2 O7W Na4 103.7(9) . .
Nd2 O8W Na9 127.1(10) . 2_655
Na1 O9W Nd3 101.6(6) . .
Na1 O9W Na3 100.9(7) . .
Nd3 O9W Na3 115.9(7) . .
Nd3 O10W Na7 132.5(9) . .
Na1 O11W Nd3 99.8(5) . .
Nd1 O13W Na8 128.1(12) . 2_655
C1 O77 W3 134.6(13) . .
C1 O78 W9 135.2(13) . .
O77 C1 O78 125.1(18) . .
O77 C1 C2 124.7(19) . .
O78 C1 C2 109.9(17) . .
O77 C1 C2A 108.2(17) . .
O78 C1 C2A 126.5(18) . .
C2 C1 C2A 16.6(16) . .
N1 C2 C1 112(3) . .
N1 C2 C3 104.9(10) . .
C1 C2 C3 108(3) . .
C4 C3 C2 105.7(9) . .
C3 C4 C5 106.1(9) . .
N1 C5 C4 106.9(7) . .
C5 N1 C2 108.9(8) . .
N1A C2A C1 103(2) . .
N1A C2A C3A 105.0(7) . .
C1 C2A C3A 122(3) . .
C2A C3A C4A 104.7(8) . .
C5A C4A C3A 105.1(9) . .
N1A C5A C4A 105.6(7) . .
C5A N1A C2A 110.1(6) . .
O9W Na1 O9W 180.0(7) 2_656 .
O9W Na1 O11W 99.2(5) 2_656 .
O9W Na1 O11W 80.8(5) . .
O9W Na1 O11W 80.8(5) 2_656 2_656
O9W Na1 O11W 99.2(5) . 2_656
O11W Na1 O11W 180.0(8) . 2_656
O9W Na1 O17 99.6(5) 2_656 .
O9W Na1 O17 80.4(5) . .
O11W Na1 O17 81.4(5) . .
O11W Na1 O17 98.6(5) 2_656 .
O9W Na1 O17 80.4(5) 2_656 2_656
O9W Na1 O17 99.6(5) . 2_656
O11W Na1 O17 98.6(5) . 2_656
O11W Na1 O17 81.4(5) 2_656 2_656
O17 Na1 O17 180.000(1) . 2_656
O9W Na1 W4 81.5(4) 2_656 .
O9W Na1 W4 98.5(4) . .
O11W Na1 W4 109.2(3) . .
O11W Na1 W4 70.8(3) 2_656 .
O17 Na1 W4 31.2(3) . .
O17 Na1 W4 148.8(3) 2_656 .
O9W Na1 W4 98.5(4) 2_656 2_656
O9W Na1 W4 81.5(4) . 2_656
O11W Na1 W4 70.8(3) . 2_656
O11W Na1 W4 109.2(3) 2_656 2_656
O17 Na1 W4 148.8(3) . 2_656
O17 Na1 W4 31.2(3) 2_656 2_656
W4 Na1 W4 180.0 . 2_656
O9W Na1 Nd3 40.6(3) 2_656 2_656
O9W Na1 Nd3 139.4(3) . 2_656
O11W Na1 Nd3 139.1(3) . 2_656
O11W Na1 Nd3 40.9(3) 2_656 2_656
O17 Na1 Nd3 96.4(3) . 2_656
O17 Na1 Nd3 83.6(3) 2_656 2_656
W4 Na1 Nd3 66.19(2) . 2_656
W4 Na1 Nd3 113.81(2) 2_656 2_656
O9W Na1 Nd3 139.4(3) 2_656 .
O9W Na1 Nd3 40.6(3) . .
O11W Na1 Nd3 40.9(3) . .
O11W Na1 Nd3 139.1(3) 2_656 .
O17 Na1 Nd3 83.6(3) . .
O17 Na1 Nd3 96.4(3) 2_656 .
W4 Na1 Nd3 113.81(2) . .
W4 Na1 Nd3 66.19(2) 2_656 .
Nd3 Na1 Nd3 180.0 2_656 .
O9W Na1 Na3 42.3(5) 2_656 2_656
O9W Na1 Na3 137.7(5) . 2_656
O11W Na1 Na3 72.9(4) . 2_656
O11W Na1 Na3 107.1(4) 2_656 2_656
O17 Na1 Na3 63.6(5) . 2_656
O17 Na1 Na3 116.4(5) 2_656 2_656
W4 Na1 Na3 61.5(3) . 2_656
W4 Na1 Na3 118.5(3) 2_656 2_656
Nd3 Na1 Na3 69.8(3) 2_656 2_656
Nd3 Na1 Na3 110.2(3) . 2_656
O9W Na1 Na3 137.7(5) 2_656 .
O9W Na1 Na3 42.3(5) . .
O11W Na1 Na3 107.1(4) . .
O11W Na1 Na3 72.9(4) 2_656 .
O17 Na1 Na3 116.4(5) . .
O17 Na1 Na3 63.6(5) 2_656 .
W4 Na1 Na3 118.5(3) . .
W4 Na1 Na3 61.5(3) 2_656 .
Nd3 Na1 Na3 110.2(3) 2_656 .
Nd3 Na1 Na3 69.8(3) . .
Na3 Na1 Na3 180.0(4) 2_656 .
O15W Na2 O11 94.3(9) . 1_456
O15W Na2 O7W 105.7(9) . .
O11 Na2 O7W 119.8(9) 1_456 .
O15W Na2 O79 136.2(11) . 2_656
O11 Na2 O79 114.3(8) 1_456 2_656
O7W Na2 O79 88.7(8) . 2_656
O4W Na3 O9W 117.8(10) 2_656 .
O4W Na3 O24W 112.0(13) 2_656 .
O9W Na3 O24W 117.0(13) . .
O4W Na3 O1 120.7(11) 2_656 1_556
O9W Na3 O1 107.2(8) . 1_556
O24W Na3 O1 74.9(11) . 1_556
O4W Na3 Na1 123.7(10) 2_656 .
O9W Na3 Na1 36.8(4) . .
O24W Na3 Na1 124.2(11) . .
O1 Na3 Na1 75.1(5) 1_556 .
O16W Na4 O7W 106.9(12) . .
O16W Na4 O27 140.7(13) . 2_656
O7W Na4 O27 105.4(9) . 2_656
O16W Na4 Na7 75.8(10) . .
O7W Na4 Na7 63.0(8) . .
O27 Na4 Na7 140.2(9) 2_656 .
O5W Na5 O22W 73.6(15) . 2_755
O5W Na5 O74 68.2(13) . .
O22W Na5 O74 140.9(13) 2_755 .
O4W Na6 O21W 86.1(12) . 2_655
O4W Na6 O57 86.5(10) . 2_755
O21W Na6 O57 112.3(11) 2_655 2_755
O4W Na6 O4Y 24.3(9) . .
O21W Na6 O4Y 71.8(13) 2_655 .
O57 Na6 O4Y 75.0(11) 2_755 .
O4W Na6 Na9 76.5(9) . 2_655
O21W Na6 Na9 65.2(9) 2_655 2_655
O57 Na6 Na9 162.9(11) 2_755 2_655
O4Y Na6 Na9 88.5(11) . 2_655
O17W Na7 O10W 76.2(11) . .
O17W Na7 O65 107.9(13) . 2_655
O10W Na7 O65 89.9(10) . 2_655
O17W Na7 Na4 113.8(12) . .
O10W Na7 Na4 82.2(9) . .
O65 Na7 Na4 134.0(11) 2_655 .
O14 Na8 O13W 95.3(13) . 2_655
O14 Na9 O8W 90.0(10) . 2_655
O14 Na9 O56 131.6(11) . .
O8W Na9 O56 103.7(10) 2_655 .
O14 Na9 Na6 89.4(8) . 2_655
O8W Na9 Na6 77.6(8) 2_655 2_655
O56 Na9 Na6 138.7(10) . 2_655
O15W Na10 O6W 104.7(13) 2_556 .
O15W Na10 O26 81.0(10) 2_556 .
O6W Na10 O26 97.5(11) . .
Na2 O15W Na10 173.7(13) . 2_556

loop_
_geom_bond_atom_site_label_1
_geom_bond_atom_site_label_2
_geom_bond_distance
_geom_bond_site_symmetry_2
W1 O41 1.738(14) .
W1 O54 1.767(12) .
W1 O17 1.861(15) .
W1 O26 1.905(16) .
W1 O38 2.030(14) .
W1 O61 2.382(13) .
W2 O55 1.720(12) .
W2 O40 1.744(13) .
W2 O34 1.911(15) .
W2 O13 1.929(15) .
W2 O4 2.102(14) 2_655
W2 O54 2.164(13) .
W3 O29 1.761(17) .
W3 O70 1.807(14) .
W3 O58 1.904(14) .
W3 O74 1.954(13) .
W3 O45 2.023(14) .
W3 O77 2.255(16) .
W4 O62 1.734(16) .
W4 O7 1.786(14) .
W4 O66 1.866(15) .
W4 O17 1.980(13) .
W4 O50 2.088(14) .
W4 O61 2.233(15) .
W4 Na1 3.6703(9) .
W5 O53 1.700(17) .
W5 O4 1.799(13) .
W5 O11 1.933(14) .
W5 O43 1.938(17) .
W5 O25 2.023(15) .
W5 O63 2.405(14) .
W6 O1 1.720(13) .
W6 O13 1.911(14) 2_655
W6 O44 1.922(15) .
W6 O43 1.926(15) .
W6 O71 1.964(14) .
W6 O36 2.303(13) .
W7 O30 1.707(15) .
W7 O34 1.906(14) .
W7 O15 1.924(15) .
W7 O26 1.924(14) .
W7 O48 1.962(14) .
W7 O68 2.357(14) .
W8 O76 1.741(14) .
W8 O6 1.744(13) .
W8 O73 1.9211(12) .
W8 O70 2.065(13) .
W8 O60 2.084(12) .
W8 O14 2.102(18) .
W9 O18 1.720(17) .
W9 O60 1.801(12) .
W9 O74 1.883(13) .
W9 O28 1.909(14) .
W9 O21 2.000(14) .
W9 O78 2.205(15) .
W10 O20 1.727(15) .
W10 O57 1.849(16) .
W10 O25 1.856(16) .
W10 O49 1.939(15) .
W10 O65 1.952(15) .
W10 O63 2.339(13) .
W11 O56 1.753(15) .
W11 O42 1.891(14) .
W11 O71 1.909(14) .
W11 O28 1.923(15) .
W11 O72 1.941(14) .
W11 O36 2.334(14) .
W12 O8 1.771(17) .
W12 O65 1.873(15) .
W12 O31 1.875(15) .
W12 O72 1.951(14) .
W12 O44 1.951(17) .
W12 O36 2.312(13) .
W13 O12 1.706(15) .
W13 O2 1.750(13) .
W13 O19 1.882(15) .
W13 O11 1.971(14) .
W13 O57 2.078(14) .
W13 O63 2.265(16) .
W14 O5 1.739(14) .
W14 O21 1.854(14) .
W14 O24 1.926(14) .
W14 O42 1.936(15) .
W14 O52 1.948(14) .
W14 O69 2.412(16) .
W15 O3 1.758(15) .
W15 O46 1.770(14) .
W15 O19 1.947(15) .
W15 O24 1.959(15) .
W15 O10 2.094(17) .
W15 O69 2.268(15) .
W16 O39 1.760(15) .
W16 O50 1.863(17) .
W16 O38 1.873(14) .
W16 O32 1.922(15) .
W16 O22 2.013(17) .
W16 O61 2.373(13) .
W17 O47 1.726(17) .
W17 O10 1.842(18) .
W17 O49 1.877(14) .
W17 O52 1.931(15) .
W17 O31 1.971(17) .
W17 O69 2.346(14) .
W18 O59 1.747(17) .
W18 O35 1.896(16) .
W18 O37 1.925(14) .
W18 O48 1.925(14) .
W18 O58 1.939(15) .
W18 O68 2.314(14) .
W19 O75 1.69(2) .
W19 O64 1.828(17) .
W19 O22 1.827(16) .
W19 O15 1.942(15) .
W19 O35 1.971(15) .
W19 O68 2.309(14) .
W20 O79 1.69(2) .
W20 O33 1.761(14) .
W20 O66 1.949(13) .
W20 O67 1.965(16) .
W20 O27 2.126(18) .
W20 O51 2.310(15) .
W21 O16 1.697(15) .
W21 O45 1.823(15) .
W21 O37 1.875(15) .
W21 O67 1.901(18) .
W21 O23 1.960(14) .
W21 O51 2.413(15) .
W22 O9 1.694(16) .
W22 O27 1.812(18) .
W22 O32 1.878(15) .
W22 O23 1.903(16) .
W22 O64 2.008(18) .
W22 O51 2.414(14) .
As1 O36 1.789(15) .
As1 O63 1.814(14) .
As1 O69 1.830(14) .
As2 O68 1.770(15) .
As2 O51 1.774(14) .
As2 O61 1.825(13) .
Nd1 O18 2.400(17) .
Nd1 O76 2.436(14) 2_655
Nd1 O46 2.445(14) .
Nd1 O2 2.447(12) .
Nd1 O5Y 2.46(3) .
Nd1 O40 2.464(13) 2_655
Nd1 O13W 2.46(3) .
Nd1 O3Y 2.52(4) .
Nd1 O5W 2.83(5) .
Nd2 O29 2.364(17) .
Nd2 O7 2.366(13) .
Nd2 O4Y 2.38(5) .
Nd2 O6 2.392(14) 2_655
Nd2 O55 2.458(13) .
Nd2 O33 2.470(14) .
Nd2 O8W 2.50(2) .
Nd2 O2W 2.54(3) .
Nd2 O2Y 2.56(3) .
Nd2 O4W 2.60(3) .
Nd3 O10W 2.446(16) .
Nd3 O62 2.453(15) 2_656
Nd3 O7W 2.465(18) .
Nd3 O6W 2.482(19) .
Nd3 O1W 2.524(16) .
Nd3 O41 2.527(15) .
Nd3 O12W 2.542(17) .
Nd3 O9W 2.582(14) .
Nd3 O11W 2.585(15) .
Nd3 Na1 3.8893(12) .
O1 Na3 3.00(3) 1_554
O4 W2 2.102(14) 2_655
O6 Nd2 2.392(14) 2_655
O11 Na2 2.71(3) 1_654
O13 W6 1.911(14) 2_655
O14 Na9 2.76(3) .
O14 Na8 2.76(4) .
O17 Na1 2.587(15) .
O26 Na10 2.93(3) .
O27 Na4 3.00(3) 2_656
O40 Nd1 2.464(13) 2_655
O56 Na9 2.98(3) .
O57 Na6 2.95(3) 2_755
O62 Nd3 2.453(15) 2_656
O65 Na7 3.00(3) 2_655
O73 W8 1.9211(12) 2_655
O74 Na5 3.00(3) .
O76 Nd1 2.436(14) 2_655
O79 Na2 2.82(3) 2_656
O4W Na3 2.67(4) 2_656
O4W Na6 2.87(4) .
O4Y Na6 2.99(5) .
O5W Na5 2.71(6) .
O6W Na10 2.71(4) .
O7W Na2 2.75(2) .
O7W Na4 2.81(3) .
O8W Na9 2.93(4) 2_655
O9W Na1 2.433(16) .
O9W Na3 2.73(2) .
O10W Na7 2.72(4) .
O11W Na1 2.500(14) .
O13W Na8 2.79(5) 2_655
O77 C1 1.225(9) .
O78 C1 1.298(9) .
C1 C2 1.500(10) .
C1 C2A 1.501(10) .
C2 N1 1.486(9) .
C2 C3 1.511(10) .
C3 C4 1.507(10) .
C4 C5 1.509(10) .
C5 N1 1.481(9) .
C2A N1A 1.481(9) .
C2A C3A 1.511(10) .
C3A C4A 1.518(10) .
C4A C5A 1.508(10) .
C5A N1A 1.478(9) .
Na1 O9W 2.433(16) 2_656
Na1 O11W 2.500(14) 2_656
Na1 O17 2.587(15) 2_656
Na1 W4 3.6703(9) 2_656
Na1 Nd3 3.8893(12) 2_656
Na1 Na3 3.99(2) 2_656
Na1 Na3 3.99(2) .
Na2 O15W 2.50(3) .
Na2 O11 2.71(3) 1_456
Na2 O79 2.82(3) 2_656
Na3 O4W 2.67(4) 2_656
Na3 O24W 2.88(5) .
Na3 O1 3.00(3) 1_556
Na4 O16W 2.76(4) .
Na4 O27 3.00(3) 2_656
Na4 Na7 3.60(4) .
Na5 O22W 2.76(5) 2_755
Na6 O21W 2.95(5) 2_655
Na6 O57 2.95(3) 2_755
Na6 Na9 3.83(4) 2_655
Na7 O17W 2.66(4) .
Na7 O65 3.00(3) 2_655
Na8 O13W 2.79(5) 2_655
Na9 O8W 2.93(4) 2_655
Na9 Na6 3.83(4) 2_655
Na10 O15W 2.54(4) 2_556
O15W Na10 2.54(4) 2_556
O21W Na6 2.95(5) 2_655
O22W Na5 2.76(5) 2_755

loop_
_platon_squeeze_void_nr
_platon_squeeze_void_average_x
_platon_squeeze_void_average_y
_platon_squeeze_void_average_z
_platon_squeeze_void_volume
_platon_squeeze_void_count_electrons
1 0.017 0.500 -0.037 1779.8 1339.3
